data_7245302
loop_
_publ_author_name
'Hao, Xinghui'
'Li, Jinhui'
'Wang, Chenguang'
'Zhao, Xinghua'
'He, Xin'
'Sun, Changquan Calvin'

_publ_section_title
;
 Profoundly improved photostability of dimetronidazole by
 cocrystallization
;
_journal_name_full CrystEngComm
_journal_paper_doi 10.1039/D2CE00597B
_journal_year 2022
_chemical_formula_moiety 'C7 H5 N O3 S, C5 H7 N3 O2'
_chemical_formula_sum 'C12 H12 N4 O5 S'
_chemical_formula_weight 324.32
_space_group_crystal_system monoclinic
_space_group_IT_number 14
_space_group_name_Hall '-P 2yn'
_space_group_name_H-M_alt 'P 1 21/n 1'
_atom_sites_solution_hydrogens geom
_atom_sites_solution_primary dual
_audit_creation_date 2019-12-17
_audit_creation_method
;
Olex2 1.2
(compiled 2018.05.29 svn.r3508 for OlexSys, GUI svn.r5506)
;
_audit_update_record
;
2021-02-15 deposited with the CCDC.	2022-08-01 downloaded from the CCDC.
;
_cell_angle_alpha 90
_cell_angle_beta 96.693(2)
_cell_angle_gamma 90
_cell_formula_units_Z 4
_cell_length_a 6.80680(10)
_cell_length_b 7.9890(2)
_cell_length_c 25.3855(4)
_cell_measurement_reflns_used 6267
_cell_measurement_temperature 150.00(10)
_cell_measurement_theta_max 78.5810
_cell_measurement_theta_min 3.4970
_cell_volume 1371.04(5)
_computing_cell_refinement 'CrysAlisPro 1.171.39.35c (Rigaku OD, 2017)'
_computing_data_collection 'CrysAlisPro 1.171.39.35c (Rigaku OD, 2017)'
_computing_data_reduction 'CrysAlisPro 1.171.39.35c (Rigaku OD, 2017)'
_computing_molecular_graphics 'Olex2 (Dolomanov et al., 2009)'
_computing_publication_material 'Olex2 (Dolomanov et al., 2009)'
_computing_structure_refinement 'ShelXL (Sheldrick, 2015)'
_computing_structure_solution 'ShelXT (Sheldrick, 2015)'
_diffrn_ambient_environment N~2~
_diffrn_ambient_temperature 150.00(10)
_diffrn_detector 'CCD plate'
_diffrn_measured_fraction_theta_full 0.998
_diffrn_measured_fraction_theta_max 0.977
_diffrn_measurement_details
;
List of Runs (angles in degrees, time in seconds):

  # Type    Start    End  Width  t~exp~   \w     \q     \k     \f   Frames
#--------------------------------------------------------------------------
  1  \w    -72.00 -46.00   0.50    0.50    --    0.00 -37.00 -90.00   52
  2  \w    -29.00  36.00   0.50    0.50    --    0.00 -82.00 150.00  130
  3  \w    -63.00  10.00   0.50    0.50    --    0.00 -57.00-150.00  146
  4  \w     67.00 119.00   0.50    0.50    --  106.20 -82.00 120.00  104
  5  \w    129.00 194.00   0.50    0.50    --  106.20  82.00  30.00  130
  6  \w     39.00  66.00   0.50    0.50    --  106.20 -82.00-180.00   54
  7  \w     77.00 118.00   0.50    0.50    --  106.20  82.00  30.00   82
  8  \w     78.00 141.00   0.50    0.50    --  106.20 -82.00-180.00  126
  9  \w     23.00  49.00   0.50    0.50    --  106.20 -82.00  60.00   52
 10  \w    104.00 130.00   0.50    0.50    --  106.20 -82.00  60.00   52
 11  \w    114.00 185.00   0.50    0.50    --  106.20  30.00-120.00  142
 12  \w     40.00 136.00   0.50    0.50    --  106.20 -61.00  60.00  192
 13  \w     36.00  61.00   0.50    0.50    --  106.20 -82.00 120.00   50
 14  \w    107.00 181.00   0.50    0.50    --  106.20  45.00 -90.00  148
 15  \w     70.00 194.00   0.50    0.50    --  106.20  82.00 -30.00  248
;
_diffrn_measurement_device 'four-circle diffractometer'
_diffrn_measurement_device_type 'XtaLAB AFC12 (RINC): Kappa dual offset/far'
_diffrn_measurement_method '\w scans'
_diffrn_orient_matrix_type 'CrysAlisPro convention (1999,Acta A55,543-557)'
_diffrn_orient_matrix_UB_11 0.0190325000
_diffrn_orient_matrix_UB_12 -0.1912409000
_diffrn_orient_matrix_UB_13 -0.0053806000
_diffrn_orient_matrix_UB_21 0.0363257000
_diffrn_orient_matrix_UB_22 -0.0162476000
_diffrn_orient_matrix_UB_23 0.0608184000
_diffrn_orient_matrix_UB_31 -0.2241537000
_diffrn_orient_matrix_UB_32 -0.0189135000
_diffrn_orient_matrix_UB_33 0.0021819000
_diffrn_radiation_monochromator mirror
_diffrn_radiation_probe x-ray
_diffrn_radiation_type CuK\a
_diffrn_radiation_wavelength 1.54184
_diffrn_reflns_av_R_equivalents 0.0325
_diffrn_reflns_av_unetI/netI 0.0330
_diffrn_reflns_Laue_measured_fraction_full 0.998
_diffrn_reflns_Laue_measured_fraction_max 0.977
_diffrn_reflns_limit_h_max 7
_diffrn_reflns_limit_h_min -8
_diffrn_reflns_limit_k_max 10
_diffrn_reflns_limit_k_min -9
_diffrn_reflns_limit_l_max 32
_diffrn_reflns_limit_l_min -29
_diffrn_reflns_number 8455
_diffrn_reflns_point_group_measured_fraction_full 0.998
_diffrn_reflns_point_group_measured_fraction_max 0.977
_diffrn_reflns_theta_full 67.684
_diffrn_reflns_theta_max 79.454
_diffrn_reflns_theta_min 3.506
_diffrn_source 'micro-focus sealed X-ray tube'
_diffrn_source_type 'Rigaku (Cu) X-ray Source'
_exptl_absorpt_coefficient_mu 2.412
_exptl_absorpt_correction_T_max 1.00000
_exptl_absorpt_correction_T_min 0.41322
_exptl_absorpt_correction_type multi-scan
_exptl_absorpt_process_details
;
CrysAlisPro 1.171.39.35c (Rigaku Oxford Diffraction, 2017)
Empirical absorption correction using spherical harmonics,
 implemented in SCALE3 ABSPACK scaling algorithm.
;
_exptl_crystal_density_diffrn 1.571
_exptl_crystal_description block
_exptl_crystal_F_000 672
_refine_diff_density_max 0.273
_refine_diff_density_min -0.612
_refine_diff_density_rms 0.089
_refine_ls_extinction_method none
_refine_ls_goodness_of_fit_ref 1.051
_refine_ls_hydrogen_treatment constr
_refine_ls_matrix_type full
_refine_ls_number_parameters 201
_refine_ls_number_reflns 2910
_refine_ls_number_restraints 0
_refine_ls_restrained_S_all 1.051
_refine_ls_R_factor_all 0.0443
_refine_ls_R_factor_gt 0.0425
_refine_ls_shift/su_max 0.001
_refine_ls_shift/su_mean 0.000
_refine_ls_structure_factor_coef Fsqd
_refine_ls_weighting_details 'w=1/[\s^2^(Fo^2^)+(0.0502P)^2^+1.1917P] where P=(Fo^2^+2Fc^2^)/3'
_refine_ls_weighting_scheme calc
_refine_ls_wR_factor_gt 0.1100
_refine_ls_wR_factor_ref 0.1113
_reflns_Friedel_coverage 0.000
_reflns_number_gt 2744
_reflns_number_total 2910
_reflns_threshold_expression 'I > 2\s(I)'
_cod_data_source_file d2ce00597b2.cif
_cod_data_source_block dmxztj190104
_cod_database_code 7245302
_shelx_shelxl_version_number 2016/6
_shelx_space_group_comment
;
The symmetry employed for this shelxl refinement is uniquely defined
by the following loop, which should always be used as a source of
symmetry information in preference to the above space-group names.
They are only intended as comments.
;
_reflns_odcompleteness_completeness 99.44
_reflns_odcompleteness_iscentric 1
_reflns_odcompleteness_theta 74.33
_olex2_refinement_description
;
1. Fixed Uiso
 At 1.2 times of:
  All C(H) groups, All N(H) groups
 At 1.5 times of:
  All C(H,H,H) groups
2.a Aromatic/amide H refined with riding coordinates:
 N4(H4), C6(H6), C1(H1), C10(H10), C9(H9), C11(H11)
2.b Idealised Me refined as rotating group:
 C4(H4A,H4B,H4C), C5(H5A,H5B,H5C)
;
_olex2_submission_special_instructions 'No special instructions were received'
_oxdiff_exptl_absorpt_empirical_details
;
Empirical correction (ABSPACK) includes:
- Absorption correction using spherical harmonics
- Frame scaling
;
_oxdiff_exptl_absorpt_empirical_full_max 1.536
_oxdiff_exptl_absorpt_empirical_full_min 0.549

loop_
_space_group_symop_operation_xyz
'x, y, z'
'-x+1/2, y+1/2, -z+1/2'
'-x, -y, -z'
'x-1/2, -y-1/2, z-1/2'

loop_
_atom_site_label
_atom_site_type_symbol
_atom_site_fract_x
_atom_site_fract_y
_atom_site_fract_z
_atom_site_U_iso_or_equiv
_atom_site_adp_type
_atom_site_occupancy
_atom_site_site_symmetry_order
_atom_site_calc_flag
_atom_site_refinement_flags_posn
_atom_site_refinement_flags_adp
_atom_site_refinement_flags_occupancy
_atom_site_disorder_assembly
_atom_site_disorder_group
S1 S 0.30417(6) 0.33166(5) 0.60162(2) 0.02022(14) Uani 1 1 d . . . . .
O5 O 0.1322(2) 0.23970(17) 0.61195(6) 0.0309(3) Uani 1 1 d . . . . .
O4 O 0.4841(2) 0.23832(17) 0.60392(6) 0.0309(3) Uani 1 1 d . . . . .
O3 O 0.2460(2) 0.70400(18) 0.51327(6) 0.0356(4) Uani 1 1 d . . . . .
O1 O 0.1424(2) 0.56325(19) 0.29727(6) 0.0381(4) Uani 1 1 d . . . . .
N3 N 0.1747(2) 0.17946(18) 0.36846(6) 0.0184(3) Uani 1 1 d . . . . .
O2 O 0.0850(2) 0.3138(2) 0.26541(6) 0.0365(4) Uani 1 1 d . . . . .
N1 N 0.2187(2) 0.33025(18) 0.44243(6) 0.0214(3) Uani 1 1 d . . . . .
N2 N 0.1296(2) 0.4106(2) 0.30267(6) 0.0249(3) Uani 1 1 d . . . . .
N4 N 0.2638(3) 0.43648(19) 0.54573(6) 0.0277(4) Uani 1 1 d . . . . .
H4 H 0.240696 0.387297 0.515512 0.033 Uiso 1 1 calc R . . . .
C3 C 0.2056(2) 0.1758(2) 0.42205(7) 0.0188(3) Uani 1 1 d . . . . .
C7 C 0.3091(2) 0.6544(2) 0.60751(7) 0.0192(4) Uani 1 1 d . . . . .
C2 C 0.1682(3) 0.3478(2) 0.35499(7) 0.0202(3) Uani 1 1 d . . . . .
C8 C 0.3323(2) 0.5152(2) 0.64014(7) 0.0184(3) Uani 1 1 d . . . . .
C6 C 0.3259(3) 0.8141(2) 0.62890(8) 0.0229(4) Uani 1 1 d . . . . .
H6 H 0.310076 0.908300 0.607301 0.027 Uiso 1 1 calc R . . . .
C1 C 0.1960(2) 0.4380(2) 0.40081(7) 0.0209(4) Uani 1 1 d . . . . .
H1 H 0.198840 0.554199 0.403174 0.025 Uiso 1 1 calc R . . . .
C12 C 0.2694(3) 0.6090(2) 0.55043(7) 0.0237(4) Uani 1 1 d . . . . .
C10 C 0.3905(3) 0.6877(2) 0.71601(8) 0.0265(4) Uani 1 1 d . . . . .
H10 H 0.418423 0.701140 0.752510 0.032 Uiso 1 1 calc R . . . .
C9 C 0.3730(3) 0.5268(2) 0.69481(7) 0.0227(4) Uani 1 1 d . . . . .
H9 H 0.387847 0.432106 0.716220 0.027 Uiso 1 1 calc R . . . .
C11 C 0.3670(3) 0.8292(2) 0.68360(8) 0.0255(4) Uani 1 1 d . . . . .
H11 H 0.379063 0.935086 0.698851 0.031 Uiso 1 1 calc R . . . .
C4 C 0.1583(3) 0.0309(2) 0.33413(7) 0.0249(4) Uani 1 1 d . . . . .
H4A H 0.217992 -0.063202 0.353318 0.037 Uiso 1 1 calc GR . . . .
H4B H 0.224915 0.051411 0.303442 0.037 Uiso 1 1 calc GR . . . .
H4C H 0.021291 0.007455 0.323188 0.037 Uiso 1 1 calc GR . . . .
C5 C 0.2227(3) 0.0209(2) 0.45437(8) 0.0265(4) Uani 1 1 d . . . . .
H5A H 0.109084 -0.048615 0.444754 0.040 Uiso 1 1 calc GR . . . .
H5B H 0.229738 0.049507 0.491276 0.040 Uiso 1 1 calc GR . . . .
H5C H 0.340196 -0.038551 0.448033 0.040 Uiso 1 1 calc GR . . . .

loop_
_atom_site_aniso_label
_atom_site_aniso_U_11
_atom_site_aniso_U_22
_atom_site_aniso_U_33
_atom_site_aniso_U_23
_atom_site_aniso_U_13
_atom_site_aniso_U_12
S1 0.0278(2) 0.0112(2) 0.0216(2) 0.00044(14) 0.00204(16) 0.00007(14)
O5 0.0349(7) 0.0189(7) 0.0385(8) 0.0006(6) 0.0028(6) -0.0086(5)
O4 0.0362(8) 0.0205(7) 0.0361(8) -0.0008(6) 0.0052(6) 0.0092(6)
O3 0.0595(10) 0.0207(7) 0.0257(7) 0.0082(6) 0.0006(6) 0.0010(6)
O1 0.0512(9) 0.0259(8) 0.0363(8) 0.0154(6) 0.0016(7) 0.0029(7)
N3 0.0205(7) 0.0152(7) 0.0195(7) 0.0011(5) 0.0026(5) 0.0005(5)
O2 0.0469(9) 0.0398(9) 0.0214(7) 0.0019(6) -0.0016(6) -0.0008(7)
N1 0.0265(7) 0.0164(7) 0.0214(7) -0.0006(6) 0.0028(6) 0.0011(6)
N2 0.0226(7) 0.0278(8) 0.0243(8) 0.0076(7) 0.0024(6) 0.0020(6)
N4 0.0485(10) 0.0137(7) 0.0198(7) -0.0008(6) -0.0009(7) 0.0007(7)
C3 0.0205(8) 0.0158(8) 0.0205(8) 0.0008(6) 0.0035(6) 0.0010(6)
C7 0.0200(8) 0.0141(8) 0.0236(8) 0.0009(6) 0.0025(6) 0.0006(6)
C2 0.0198(8) 0.0190(8) 0.0221(8) 0.0041(7) 0.0032(6) 0.0014(6)
C8 0.0185(8) 0.0137(8) 0.0231(8) -0.0003(6) 0.0033(6) 0.0000(6)
C6 0.0246(8) 0.0132(8) 0.0309(9) -0.0002(7) 0.0034(7) 0.0003(6)
C1 0.0234(8) 0.0148(8) 0.0244(9) 0.0029(6) 0.0026(6) 0.0009(6)
C12 0.0302(9) 0.0162(8) 0.0245(9) 0.0011(7) 0.0025(7) -0.0004(7)
C10 0.0286(9) 0.0276(10) 0.0231(9) -0.0052(7) 0.0013(7) -0.0005(7)
C9 0.0259(9) 0.0202(9) 0.0217(8) 0.0020(7) 0.0015(7) 0.0007(7)
C11 0.0247(9) 0.0180(9) 0.0338(10) -0.0082(7) 0.0031(7) -0.0007(7)
C4 0.0315(9) 0.0198(9) 0.0233(9) -0.0059(7) 0.0025(7) 0.0005(7)
C5 0.0367(10) 0.0181(9) 0.0250(9) 0.0040(7) 0.0044(7) 0.0022(7)

loop_
_atom_type_symbol
_atom_type_description
_atom_type_scat_dispersion_real
_atom_type_scat_dispersion_imag
_atom_type_scat_source
C C 0.0181 0.0091 'International Tables Vol C Tables 4.2.6.8 and 6.1.1.4'
H H 0.0000 0.0000 'International Tables Vol C Tables 4.2.6.8 and 6.1.1.4'
N N 0.0311 0.0180 'International Tables Vol C Tables 4.2.6.8 and 6.1.1.4'
O O 0.0492 0.0322 'International Tables Vol C Tables 4.2.6.8 and 6.1.1.4'
S S 0.3331 0.5567 'International Tables Vol C Tables 4.2.6.8 and 6.1.1.4'

loop_
_geom_angle_atom_site_label_1
_geom_angle_atom_site_label_2
_geom_angle_atom_site_label_3
_geom_angle
_geom_angle_site_symmetry_1
_geom_angle_site_symmetry_3
_geom_angle_publ_flag
O5 S1 N4 111.20(9) . . ?
O5 S1 C8 111.36(8) . . ?
O4 S1 O5 116.09(9) . . ?
O4 S1 N4 110.94(9) . . ?
O4 S1 C8 112.00(8) . . ?
N4 S1 C8 92.95(8) . . ?
C3 N3 C2 105.42(14) . . ?
C3 N3 C4 124.85(14) . . ?
C2 N3 C4 129.71(15) . . ?
C3 N1 C1 106.73(15) . . ?
O1 N2 O2 123.41(16) . . ?
O1 N2 C2 116.61(16) . . ?
O2 N2 C2 119.98(16) . . ?
S1 N4 H4 122.2 . . ?
C12 N4 S1 115.67(13) . . ?
C12 N4 H4 122.2 . . ?
N3 C3 C5 124.62(15) . . ?
N1 C3 N3 111.39(15) . . ?
N1 C3 C5 123.99(16) . . ?
C8 C7 C6 120.43(16) . . ?
C8 C7 C12 112.43(15) . . ?
C6 C7 C12 127.14(17) . . ?
N3 C2 N2 124.92(16) . . ?
C1 C2 N3 107.77(15) . . ?
C1 C2 N2 127.24(16) . . ?
C7 C8 S1 109.84(13) . . ?
C7 C8 C9 122.72(16) . . ?
C9 C8 S1 127.44(14) . . ?
C7 C6 H6 121.0 . . ?
C7 C6 C11 117.99(17) . . ?
C11 C6 H6 121.0 . . ?
N1 C1 C2 108.69(16) . . ?
N1 C1 H1 125.7 . . ?
C2 C1 H1 125.7 . . ?
O3 C12 N4 124.02(18) . . ?
O3 C12 C7 126.88(18) . . ?
N4 C12 C7 109.10(15) . . ?
C9 C10 H10 119.3 . . ?
C9 C10 C11 121.36(17) . . ?
C11 C10 H10 119.3 . . ?
C8 C9 C10 116.52(17) . . ?
C8 C9 H9 121.7 . . ?
C10 C9 H9 121.7 . . ?
C6 C11 C10 120.97(17) . . ?
C6 C11 H11 119.5 . . ?
C10 C11 H11 119.5 . . ?
N3 C4 H4A 109.5 . . ?
N3 C4 H4B 109.5 . . ?
N3 C4 H4C 109.5 . . ?
H4A C4 H4B 109.5 . . ?
H4A C4 H4C 109.5 . . ?
H4B C4 H4C 109.5 . . ?
C3 C5 H5A 109.5 . . ?
C3 C5 H5B 109.5 . . ?
C3 C5 H5C 109.5 . . ?
H5A C5 H5B 109.5 . . ?
H5A C5 H5C 109.5 . . ?
H5B C5 H5C 109.5 . . ?

loop_
_geom_bond_atom_site_label_1
_geom_bond_atom_site_label_2
_geom_bond_distance
_geom_bond_site_symmetry_2
_geom_bond_publ_flag
S1 O5 1.4317(14) . ?
S1 O4 1.4293(14) . ?
S1 N4 1.6428(16) . ?
S1 C8 1.7602(18) . ?
O3 C12 1.207(2) . ?
O1 N2 1.231(2) . ?
N3 C3 1.352(2) . ?
N3 C2 1.387(2) . ?
N3 C4 1.469(2) . ?
O2 N2 1.232(2) . ?
N1 C3 1.337(2) . ?
N1 C1 1.358(2) . ?
N2 C2 1.416(2) . ?
N4 H4 0.8600 . ?
N4 C12 1.383(2) . ?
C3 C5 1.482(2) . ?
C7 C8 1.385(2) . ?
C7 C6 1.386(2) . ?
C7 C12 1.488(2) . ?
C2 C1 1.363(3) . ?
C8 C9 1.386(2) . ?
C6 H6 0.9300 . ?
C6 C11 1.389(3) . ?
C1 H1 0.9300 . ?
C10 H10 0.9300 . ?
C10 C9 1.393(3) . ?
C10 C11 1.396(3) . ?
C9 H9 0.9300 . ?
C11 H11 0.9300 . ?
C4 H4A 0.9600 . ?
C4 H4B 0.9600 . ?
C4 H4C 0.9600 . ?
C5 H5A 0.9600 . ?
C5 H5B 0.9600 . ?
C5 H5C 0.9600 . ?
